data_4000759
loop_
_publ_author_name
'Kariniemi, Maarit'
'Niinist\"o, Jaakko'
'Hatanp\"a\"a, Timo'
'Kemell, Marianna'
'Sajavaara, Timo'
'Ritala, Mikko'
'Leskel\"a, Markku'

_publ_section_title
;
 Plasma-Enhanced Atomic Layer Deposition of Silver Thin Films
;
_journal_issue 11
_journal_name_full 'Chemistry of Materials'
_journal_page_first 2901
_journal_paper_doi 10.1021/cm200402j
_journal_volume 23
_journal_year 2011
_chemical_formula_sum 'C16 H25 Ag F7 O2 P'
_chemical_formula_weight 521.20
_chemical_melting_point 298
_chemical_name_systematic
; 
 (2,2-dimethyl-6,6,7,7,8,8,8-heptafluoroocta-3,5-dionato)silver(I)-triethylphosphine 
;
_space_group_IT_number 60
_symmetry_cell_setting orthorhombic
_symmetry_space_group_name_Hall '-P 2n 2ab'
_symmetry_space_group_name_H-M 'P b c n'
_atom_sites_solution_hydrogens geom
_atom_sites_solution_primary direct
_atom_sites_solution_secondary difmap
_audit_creation_method SHELXL-97
_cell_angle_alpha 90.00
_cell_angle_beta 90.00
_cell_angle_gamma 90.00
_cell_formula_units_Z 8
_cell_length_a 15.573(3)
_cell_length_b 16.835(3)
_cell_length_c 16.276(3)
_cell_measurement_reflns_used 69786
_cell_measurement_temperature 173(2)
_cell_measurement_theta_max 27.50
_cell_measurement_theta_min 5.00
_cell_volume 4267.1(14)
_computing_cell_refinement 'COLLECT (Nonius, 2002)'
_computing_data_collection 'COLLECT (Nonius, 2002)'
_computing_data_reduction 'COLLECT (Nonius, 2002)'
_computing_molecular_graphics 'SHELXTL (Sheldrick, 1990)'
_computing_publication_material 'SHELX97 (Sheldrick, 1997)'
_computing_structure_refinement 'SHELXL-97 (Sheldrick, 1997)'
_computing_structure_solution 'SHELXS-97 (Sheldrick, 1990)'
_diffrn_ambient_temperature 173(2)
_diffrn_measured_fraction_theta_full 0.992
_diffrn_measured_fraction_theta_max 0.992
_diffrn_measurement_device_type 'Kappa CCD'
_diffrn_measurement_method CCD
_diffrn_radiation_monochromator graphite
_diffrn_radiation_source 'fine-focus sealed tube'
_diffrn_radiation_type MoK\a
_diffrn_radiation_wavelength 0.71073
_diffrn_reflns_av_R_equivalents 0.0755
_diffrn_reflns_av_sigmaI/netI 0.0292
_diffrn_reflns_limit_h_max 20
_diffrn_reflns_limit_h_min -20
_diffrn_reflns_limit_k_max 21
_diffrn_reflns_limit_k_min -21
_diffrn_reflns_limit_l_max 21
_diffrn_reflns_limit_l_min -20
_diffrn_reflns_number 69786
_diffrn_reflns_theta_full 27.50
_diffrn_reflns_theta_max 27.50
_diffrn_reflns_theta_min 5.00
_exptl_absorpt_coefficient_mu 1.086
_exptl_absorpt_correction_T_max 0.97
_exptl_absorpt_correction_T_min 0.69
_exptl_absorpt_correction_type multi-scan
_exptl_absorpt_process_details 'sadabs (sheldrick, 1996)'
_exptl_crystal_colour colorless
_exptl_crystal_density_diffrn 1.623
_exptl_crystal_density_meas ?
_exptl_crystal_density_method 'not measured'
_exptl_crystal_description block
_exptl_crystal_F_000 2096
_exptl_crystal_size_max 0.34
_exptl_crystal_size_mid .20
_exptl_crystal_size_min .03
_refine_diff_density_max 1.692
_refine_diff_density_min -1.063
_refine_diff_density_rms 0.155
_refine_ls_extinction_method none
_refine_ls_goodness_of_fit_ref 1.911
_refine_ls_hydrogen_treatment constr
_refine_ls_matrix_type full
_refine_ls_number_parameters 250
_refine_ls_number_reflns 4868
_refine_ls_number_restraints 12
_refine_ls_restrained_S_all 1.918
_refine_ls_R_factor_all 0.0987
_refine_ls_R_factor_gt 0.0751
_refine_ls_shift/su_max 0.011
_refine_ls_shift/su_mean 0.000
_refine_ls_structure_factor_coef Fsqd
_refine_ls_weighting_details 'calc w=1/[\s^2^(Fo^2^)+(0.0384P)^2^+10.8220P] where P=(Fo^2^+2Fc^2^)/3'
_refine_ls_weighting_scheme calc
_refine_ls_wR_factor_gt 0.1773
_refine_ls_wR_factor_ref 0.1893
_reflns_number_gt 3757
_reflns_number_total 4868
_reflns_threshold_expression >2sigma(I)
_cod_data_source_file cm200402j_si_001.cif
_cod_data_source_block orto1
_cod_depositor_comments
;
The following automatic conversions were performed:

'_exptl_absorpt_correction_type' value 'multi scan' changed to
'multi-scan' according to
/home/saulius/struct/CIF-dictionaries/cif_core.dic dictionary named
'cif_core.dic' version 2.4.1 from 2010-06-29.

Automatic conversion script
Id: cif_fix_values 1715 2011-07-08 13:25:40Z adriana 

The following automatic conversions were performed:

'_exptl_crystal_density_meas' value 'not measured' was changed to '?'
- the value is perceived as not measured.

Automatic conversion script
Id: cif_fix_values 3008 2015-01-20 13:52:24Z robertas 
;
_cod_original_cell_volume 4267.1(15)
_cod_original_sg_symbol_H-M Pbcn
_cod_database_code 4000759

loop_
_symmetry_equiv_pos_as_xyz
'x, y, z'
'-x+1/2, -y+1/2, z+1/2'
'-x, y, -z+1/2'
'x+1/2, -y+1/2, -z'
'-x, -y, -z'
'x-1/2, y-1/2, -z-1/2'
'x, -y, z-1/2'
'-x-1/2, y-1/2, z'

loop_
_atom_site_label
_atom_site_type_symbol
_atom_site_fract_x
_atom_site_fract_y
_atom_site_fract_z
_atom_site_U_iso_or_equiv
_atom_site_adp_type
_atom_site_occupancy
_atom_site_symmetry_multiplicity
_atom_site_calc_flag
_atom_site_refinement_flags
Ag1 Ag 0.46937(3) 0.08633(3) 0.14688(3) 0.03251(18) Uani 1 1 d .
P1 P 0.38531(13) -0.01677(14) 0.09617(13) 0.0494(6) Uani 1 1 d .
C13 C 0.4393(9) -0.1121(7) 0.0757(8) 0.094(4) Uani 1 1 d .
H13A H 0.4865 -0.1038 0.0359 0.113 Uiso 1 1 calc R
H13B H 0.4643 -0.1330 0.1273 0.113 Uiso 1 1 calc R
F3 F 0.7975(3) 0.2367(5) 0.1368(4) 0.100(3) Uani 1 1 d .
F2 F 0.7099(2) 0.1581(3) 0.3133(2) 0.0416(10) Uani 1 1 d .
O2 O 0.5898(3) 0.1307(2) 0.2053(3) 0.0281(9) Uani 1 1 d .
O1 O 0.4641(3) 0.2184(3) 0.1067(3) 0.0433(12) Uani 1 1 d .
F4 F 0.7656(3) 0.1110(4) 0.1553(4) 0.0781(19) Uani 1 1 d .
F1 F 0.7259(3) 0.2791(3) 0.2743(4) 0.0702(16) Uani 1 1 d .
C7 C 0.7843(4) 0.1776(5) 0.1924(5) 0.0429(18) Uani 1 1 d .
C5 C 0.6215(4) 0.1995(4) 0.2021(4) 0.0294(13) Uani 1 1 d .
C3 C 0.5140(5) 0.2732(5) 0.1166(5) 0.0415(17) Uani 1 1 d .
C4 C 0.5929(4) 0.2677(4) 0.1640(5) 0.0375(16) Uani 1 1 d .
H4A H 0.6271 0.3142 0.1691 0.045 Uiso 1 1 calc R
F7 F 0.8687(4) 0.1048(5) 0.2844(4) 0.096(2) Uani 1 1 d .
F6 F 0.9315(3) 0.1494(5) 0.1816(3) 0.093(2) Uani 1 1 d .
C6 C 0.7091(4) 0.2052(4) 0.2449(5) 0.0362(15) Uani 1 1 d .
C9 C 0.4041(7) 0.3447(7) 0.0302(7) 0.081(3) Uani 1 1 d .
H9A H 0.3901 0.3942 0.0014 0.121 Uiso 1 1 calc R
H9B H 0.3581 0.3319 0.0690 0.121 Uiso 1 1 calc R
H9C H 0.4100 0.3016 -0.0098 0.121 Uiso 1 1 calc R
C2 C 0.4915(6) 0.3553(6) 0.0784(6) 0.063(3) Uani 1 1 d .
C1 C 0.4671(16) 0.4119(8) 0.1386(10) 0.160(9) Uani 1 1 d U
H1A H 0.5186 0.4367 0.1618 0.240 Uiso 1 1 calc R
H1B H 0.4349 0.3853 0.1825 0.240 Uiso 1 1 calc R
H1C H 0.4309 0.4527 0.1133 0.240 Uiso 1 1 calc R
F5 F 0.8914(4) 0.2247(5) 0.2853(5) 0.102(2) Uani 1 1 d .
C11 C 0.2952(7) -0.0388(6) 0.1617(6) 0.074(3) Uani 1 1 d .
H11A H 0.2543 0.0062 0.1592 0.089 Uiso 1 1 calc R
H11B H 0.2654 -0.0863 0.1399 0.089 Uiso 1 1 calc R
C8 C 0.8726(5) 0.1655(6) 0.2334(6) 0.055(2) Uani 1 1 d .
C12 C 0.3177(10) -0.0535(6) 0.2494(7) 0.096(5) Uani 1 1 d .
H12A H 0.2656 -0.0669 0.2802 0.144 Uiso 1 1 calc R
H12B H 0.3438 -0.0057 0.2728 0.144 Uiso 1 1 calc R
H12C H 0.3585 -0.0978 0.2528 0.144 Uiso 1 1 calc R
C15 C 0.3394(7) 0.0039(11) -0.0044(7) 0.107(5) Uani 1 1 d .
H15A H 0.3850 -0.0003 -0.0467 0.128 Uiso 1 1 calc R
H15B H 0.2950 -0.0364 -0.0170 0.128 Uiso 1 1 calc R
C16 C 0.2995(8) 0.0861(13) -0.0084(7) 0.141(8) Uani 1 1 d .
H16A H 0.2683 0.0920 -0.0603 0.211 Uiso 1 1 calc R
H16B H 0.3448 0.1263 -0.0051 0.211 Uiso 1 1 calc R
H16C H 0.2596 0.0928 0.0376 0.211 Uiso 1 1 calc R
C10 C 0.5513(11) 0.3679(11) 0.0075(11) 0.153(8) Uani 1 1 d .
H10A H 0.6108 0.3635 0.0266 0.229 Uiso 1 1 calc R
H10B H 0.5419 0.4208 -0.0158 0.229 Uiso 1 1 calc R
H10C H 0.5404 0.3275 -0.0346 0.229 Uiso 1 1 calc R
C14 C 0.3778(18) -0.1700(14) 0.0422(18) 0.228(13) Uani 1 1 d U
H14A H 0.4061 -0.2217 0.0362 0.342 Uiso 1 1 calc R
H14B H 0.3574 -0.1518 -0.0115 0.342 Uiso 1 1 calc R
H14C H 0.3289 -0.1752 0.0798 0.342 Uiso 1 1 calc R

loop_
_atom_site_aniso_label
_atom_site_aniso_U_11
_atom_site_aniso_U_22
_atom_site_aniso_U_33
_atom_site_aniso_U_23
_atom_site_aniso_U_13
_atom_site_aniso_U_12
Ag1 0.0238(3) 0.0422(3) 0.0315(3) -0.0050(2) -0.00450(19) -0.0053(2)
P1 0.0392(10) 0.0672(14) 0.0419(11) -0.0189(10) 0.0032(9) -0.0237(10)
C13 0.109(9) 0.071(7) 0.102(9) -0.058(7) 0.034(8) -0.035(7)
F3 0.037(3) 0.169(7) 0.093(4) 0.083(5) 0.011(3) 0.012(3)
F2 0.029(2) 0.064(3) 0.031(2) -0.0063(19) -0.0067(17) 0.0023(19)
O2 0.023(2) 0.020(2) 0.041(2) 0.0050(17) -0.0073(18) 0.0004(17)
O1 0.028(2) 0.053(3) 0.049(3) 0.022(2) -0.001(2) 0.008(2)
F4 0.029(2) 0.120(5) 0.085(4) -0.068(4) -0.001(2) 0.006(3)
F1 0.061(3) 0.040(3) 0.110(4) -0.027(3) -0.025(3) -0.009(2)
C7 0.026(3) 0.064(5) 0.039(4) 0.009(4) -0.003(3) -0.002(3)
C5 0.022(3) 0.029(3) 0.038(3) 0.003(3) 0.000(3) 0.001(2)
C3 0.036(4) 0.046(4) 0.042(4) 0.018(3) 0.012(3) 0.015(3)
C4 0.029(3) 0.024(3) 0.060(5) 0.007(3) 0.006(3) 0.001(3)
F7 0.041(3) 0.163(7) 0.084(4) 0.049(4) 0.001(3) 0.032(4)
F6 0.022(2) 0.204(8) 0.053(3) 0.025(4) 0.003(2) 0.016(3)
C6 0.027(3) 0.027(3) 0.055(4) -0.003(3) -0.008(3) -0.002(3)
C9 0.075(7) 0.080(7) 0.087(7) 0.032(6) -0.015(6) 0.024(6)
C2 0.046(5) 0.059(5) 0.084(7) 0.048(5) 0.020(5) 0.018(4)
C1 0.30(2) 0.058(7) 0.125(12) 0.003(7) -0.033(13) 0.095(11)
F5 0.049(3) 0.136(6) 0.121(6) -0.036(5) -0.035(3) -0.002(4)
C11 0.068(6) 0.070(6) 0.085(7) -0.033(5) 0.043(5) -0.040(5)
C8 0.026(4) 0.075(6) 0.063(5) -0.009(5) -0.010(4) 0.000(4)
C12 0.172(13) 0.047(5) 0.069(7) -0.015(5) 0.043(8) -0.040(7)
C15 0.046(6) 0.214(17) 0.060(7) -0.050(9) -0.001(5) -0.033(8)
C16 0.065(8) 0.31(3) 0.047(6) 0.007(10) -0.021(6) 0.058(12)
C10 0.133(13) 0.169(15) 0.157(15) 0.138(14) 0.030(11) 0.028(12)
C14 0.25(3) 0.161(19) 0.27(3) -0.13(2) 0.01(2) -0.04(2)

loop_
_atom_type_symbol
_atom_type_description
_atom_type_scat_dispersion_real
_atom_type_scat_dispersion_imag
_atom_type_scat_source
C C 0.0033 0.0016 'International Tables Vol C Tables 4.2.6.8 and 6.1.1.4'
H H 0.0000 0.0000 'International Tables Vol C Tables 4.2.6.8 and 6.1.1.4'
O O 0.0106 0.0060 'International Tables Vol C Tables 4.2.6.8 and 6.1.1.4'
F F 0.0171 0.0103 'International Tables Vol C Tables 4.2.6.8 and 6.1.1.4'
P P 0.1023 0.0942 'International Tables Vol C Tables 4.2.6.8 and 6.1.1.4'
Ag Ag -0.8971 1.1015 'International Tables Vol C Tables 4.2.6.8 and 6.1.1.4'

loop_
_geom_angle_atom_site_label_1
_geom_angle_atom_site_label_2
_geom_angle_atom_site_label_3
_geom_angle
O2 Ag1 O1 80.15(16)
O2 Ag1 P1 150.93(12)
O1 Ag1 P1 126.57(15)
C11 P1 C15 105.4(5)
C11 P1 C13 106.4(5)
C15 P1 C13 100.5(7)
C11 P1 Ag1 112.5(3)
C15 P1 Ag1 113.4(5)
C13 P1 Ag1 117.3(4)
C14 C13 P1 110.4(13)
C14 C13 H13A 109.6
P1 C13 H13A 109.6
C14 C13 H13B 109.6
P1 C13 H13B 109.6
H13A C13 H13B 108.1
C5 O2 Ag1 128.2(4)
C3 O1 Ag1 131.8(4)
F4 C7 F3 110.7(7)
F4 C7 C6 110.4(6)
F3 C7 C6 105.4(6)
F4 C7 C8 106.6(7)
F3 C7 C8 104.5(6)
C6 C7 C8 118.9(6)
O2 C5 C4 131.2(6)
O2 C5 C6 112.7(5)
C4 C5 C6 116.0(6)
O1 C3 C4 124.2(6)
O1 C3 C2 118.4(7)
C4 C3 C2 117.4(7)
C5 C4 C3 124.4(6)
C5 C4 H4A 117.8
C3 C4 H4A 117.8
F1 C6 F2 104.1(6)
F1 C6 C7 109.2(6)
F2 C6 C7 105.9(5)
F1 C6 C5 112.8(5)
F2 C6 C5 109.9(5)
C7 C6 C5 114.2(6)
C2 C9 H9A 109.5
C2 C9 H9B 109.5
H9A C9 H9B 109.5
C2 C9 H9C 109.5
H9A C9 H9C 109.5
H9B C9 H9C 109.5
C1 C2 C10 127.1(14)
C1 C2 C3 112.4(9)
C10 C2 C3 107.0(8)
C1 C2 C9 100.9(11)
C10 C2 C9 99.7(11)
C3 C2 C9 107.0(8)
C2 C1 H1A 109.5
C2 C1 H1B 109.5
H1A C1 H1B 109.5
C2 C1 H1C 109.5
H1A C1 H1C 109.5
H1B C1 H1C 109.5
C12 C11 P1 114.7(9)
C12 C11 H11A 108.6
P1 C11 H11A 108.6
C12 C11 H11B 108.6
P1 C11 H11B 108.6
H11A C11 H11B 107.6
F6 C8 F7 106.5(8)
F6 C8 F5 114.7(8)
F7 C8 F5 100.9(8)
F6 C8 C7 112.6(7)
F7 C8 C7 109.6(7)
F5 C8 C7 111.6(7)
C11 C12 H12A 109.5
C11 C12 H12B 109.5
H12A C12 H12B 109.5
C11 C12 H12C 109.5
H12A C12 H12C 109.5
H12B C12 H12C 109.5
C16 C15 P1 111.9(8)
C16 C15 H15A 109.2
P1 C15 H15A 109.2
C16 C15 H15B 109.2
P1 C15 H15B 109.2
H15A C15 H15B 107.9
C15 C16 H16A 109.5
C15 C16 H16B 109.5
H16A C16 H16B 109.5
C15 C16 H16C 109.5
H16A C16 H16C 109.5
H16B C16 H16C 109.5
C2 C10 H10A 109.5
C2 C10 H10B 109.5
H10A C10 H10B 109.5
C2 C10 H10C 109.5
H10A C10 H10C 109.5
H10B C10 H10C 109.5
C13 C14 H14A 109.5
C13 C14 H14B 109.5
H14A C14 H14B 109.5
C13 C14 H14C 109.5
H14A C14 H14C 109.5
H14B C14 H14C 109.5

loop_
_geom_bond_atom_site_label_1
_geom_bond_atom_site_label_2
_geom_bond_distance
Ag1 O2 2.232(4)
Ag1 O1 2.319(5)
Ag1 P1 2.325(2)
P1 C11 1.801(8)
P1 C15 1.820(12)
P1 C13 1.842(12)
C13 C14 1.47(2)
C13 H13A 0.9900
C13 H13B 0.9900
F3 C7 1.360(9)
F2 C6 1.368(8)
O2 C5 1.261(7)
O1 C3 1.217(9)
F4 C7 1.306(10)
F1 C6 1.358(8)
C7 C6 1.523(10)
C7 C8 1.541(10)
C5 C4 1.378(9)
C5 C6 1.535(9)
C3 C4 1.454(10)
C3 C2 1.556(10)
C4 H4A 0.9500
F7 C8 1.318(11)
F6 C8 1.274(10)
C9 C2 1.581(15)
C9 H9A 0.9800
C9 H9B 0.9800
C9 H9C 0.9800
C2 C1 1.418(18)
C2 C10 1.499(17)
C1 H1A 0.9800
C1 H1B 0.9800
C1 H1C 0.9800
F5 C8 1.340(11)
C11 C12 1.490(15)
C11 H11A 0.9900
C11 H11B 0.9900
C12 H12A 0.9800
C12 H12B 0.9800
C12 H12C 0.9800
C15 C16 1.52(2)
C15 H15A 0.9900
C15 H15B 0.9900
C16 H16A 0.9800
C16 H16B 0.9800
C16 H16C 0.9800
C10 H10A 0.9800
C10 H10B 0.9800
C10 H10C 0.9800
C14 H14A 0.9800
C14 H14B 0.9800
C14 H14C 0.9800
